data_7202125
loop_
_publ_author_name
'Kong, Xiang-Jian'
'Ren, Yan-Ping'
'Long, La-Sheng'
'Huang, Rong-Bin'
'Zheng, Lan-Sun'
'Kurmoo, Mohamedally'

_publ_section_title
;
 Influence of reaction conditions on the channel shape of 3d-4f
 heterometallic metal--organic framework
;
_journal_issue 10
_journal_name_full CrystEngComm
_journal_page_first 1309
_journal_paper_doi 10.1039/b804966a
_journal_volume 10
_journal_year 2008
_chemical_formula_sum 'C18 H28 N4 Ni2 O24 Pr2'
_chemical_formula_weight 1083.68
_chemical_name_systematic
;
?
;
_space_group_IT_number 2
_symmetry_cell_setting triclinic
_symmetry_space_group_name_Hall '-P 1'
_symmetry_space_group_name_H-M 'P -1'
_atom_sites_solution_hydrogens geom
_atom_sites_solution_primary direct
_atom_sites_solution_secondary difmap
_audit_creation_method SHELXL-97
_cell_angle_alpha 74.748(5)
_cell_angle_beta 88.024(5)
_cell_angle_gamma 86.919(5)
_cell_formula_units_Z 1
_cell_length_a 7.113(2)
_cell_length_b 8.519(2)
_cell_length_c 12.641(4)
_cell_measurement_reflns_used 3460
_cell_measurement_temperature 123(2)
_cell_measurement_theta_max 28.403
_cell_measurement_theta_min 2.481
_cell_volume 737.8(4)
_computing_cell_refinement 'SHELXTL-Plus (Sheldrick, 1990)'
_computing_data_collection 'SHELXTL-Plus (Sheldrick, 1990)'
_computing_data_reduction 'SHELXTL-Plus (Sheldrick, 1990)'
_computing_molecular_graphics 'SHELXTL V.5.0 (Sheldrick, 1997)'
_computing_publication_material 'SHELXL-97 (Sheldrick, 1997)'
_computing_structure_refinement 'SHELXL-97 (Sheldrick, 1997)'
_computing_structure_solution 'SHELXS-97 (Sheldrick, 1990)'
_diffrn_ambient_temperature 123(2)
_diffrn_measured_fraction_theta_full 0.912
_diffrn_measured_fraction_theta_max 0.912
_diffrn_measurement_device_type 'Bruker Smart Apex CCD area detector'
_diffrn_measurement_method 'phi and omega scans'
_diffrn_radiation_monochromator graphite
_diffrn_radiation_source 'fine-focus sealed tube'
_diffrn_radiation_type MoK\a
_diffrn_radiation_wavelength 0.71073
_diffrn_reflns_av_R_equivalents 0.0212
_diffrn_reflns_av_sigmaI/netI 0.0393
_diffrn_reflns_limit_h_max 8
_diffrn_reflns_limit_h_min -7
_diffrn_reflns_limit_k_max 5
_diffrn_reflns_limit_k_min -10
_diffrn_reflns_limit_l_max 11
_diffrn_reflns_limit_l_min -15
_diffrn_reflns_number 3094
_diffrn_reflns_theta_full 24.99
_diffrn_reflns_theta_max 24.99
_diffrn_reflns_theta_min 1.67
_exptl_absorpt_coefficient_mu 4.612
_exptl_absorpt_correction_T_max 0.7384
_exptl_absorpt_correction_T_min 0.4168
_exptl_absorpt_correction_type multi-scan
_exptl_absorpt_process_details sadabs
_exptl_crystal_colour blue
_exptl_crystal_density_diffrn 2.439
_exptl_crystal_density_meas ?
_exptl_crystal_density_method .
_exptl_crystal_description stick
_exptl_crystal_F_000 530
_exptl_crystal_size_max 0.23
_exptl_crystal_size_mid 0.08
_exptl_crystal_size_min 0.07
_refine_diff_density_max 3.127
_refine_diff_density_min -2.314
_refine_diff_density_rms 0.210
_refine_ls_extinction_method none
_refine_ls_goodness_of_fit_ref 1.007
_refine_ls_hydrogen_treatment constr
_refine_ls_matrix_type full
_refine_ls_number_parameters 238
_refine_ls_number_reflns 2363
_refine_ls_number_restraints 0
_refine_ls_restrained_S_all 1.007
_refine_ls_R_factor_all 0.0378
_refine_ls_R_factor_gt 0.0371
_refine_ls_shift/su_max 0.005
_refine_ls_shift/su_mean 0.000
_refine_ls_structure_factor_coef Fsqd
_refine_ls_weighting_details 'calc w=1/[\s^2^(Fo^2^)+(0.0916P)^2^+1.4296P] where P=(Fo^2^+2Fc^2^)/3'
_refine_ls_weighting_scheme calc
_refine_ls_wR_factor_gt 0.1110
_refine_ls_wR_factor_ref 0.1121
_reflns_number_gt 2310
_reflns_number_total 2363
_reflns_threshold_expression >2sigma(I)
_cod_data_source_file b804966a.txt
_cod_data_source_block complex5
_cod_original_sg_symbol_H-M p-1
_cod_database_code 7202125

loop_
_symmetry_equiv_pos_as_xyz
'x, y, z'
'-x, -y, -z'

loop_
_atom_site_label
_atom_site_type_symbol
_atom_site_fract_x
_atom_site_fract_y
_atom_site_fract_z
_atom_site_U_iso_or_equiv
_atom_site_adp_type
_atom_site_occupancy
_atom_site_symmetry_multiplicity
_atom_site_calc_flag
_atom_site_refinement_flags
_atom_site_disorder_assembly
_atom_site_disorder_group
Pr1 Pr 0.20527(2) 0.06631(2) 0.685363(14) 0.00791(6) Uani 1 1 d . . .
Ni1 Ni -0.5000 0.0000 1.0000 0.00864(15) Uani 1 2 d S . .
Ni2 Ni -0.5000 0.5000 0.5000 0.00893(15) Uani 1 2 d S . .
O1 O -0.0521(4) 0.0665(4) 0.8023(2) 0.0216(7) Uani 1 1 d . . .
O2 O -0.2889(4) 0.1132(3) 0.9053(2) 0.0160(7) Uani 1 1 d . . .
C1 C -0.1953(6) -0.1596(5) 0.9136(4) 0.0242(11) Uani 1 1 d . . .
H1A H -0.2023 -0.2082 0.8509 0.029 Uiso 1 1 calc R . .
H1B H -0.0799 -0.2060 0.9541 0.029 Uiso 1 1 calc R . .
C2 C -0.1796(5) 0.0209(5) 0.8704(3) 0.0144(9) Uani 1 1 d . . .
N1 N -0.3577(4) -0.2052(4) 0.9855(3) 0.0112(7) Uani 1 1 d . . .
H1C H -0.3189 -0.2670 1.0540 0.013 Uiso 1 1 calc R . .
C3 C -0.4959(6) -0.2911(5) 0.9430(3) 0.0175(10) Uani 1 1 d . . .
H3A H -0.5694 -0.3581 1.0049 0.021 Uiso 1 1 calc R . .
H3B H -0.4300 -0.3653 0.9039 0.021 Uiso 1 1 calc R . .
C4 C -0.6264(6) -0.1764(5) 0.8668(3) 0.0145(9) Uani 1 1 d . . .
O3 O -0.7337(4) -0.2267(3) 0.8100(2) 0.0148(6) Uani 1 1 d . . .
O4 O -0.6214(4) -0.0277(3) 0.8623(2) 0.0137(6) Uani 1 1 d . . .
O5 O -0.0107(4) 0.2538(3) 0.5742(2) 0.0165(7) Uani 1 1 d . . .
O6 O -0.2661(4) 0.3580(3) 0.4869(2) 0.0112(6) Uani 1 1 d . . .
C5 C -0.1908(5) 0.4375(5) 0.6466(3) 0.0152(9) Uani 1 1 d . . .
H5A H -0.1938 0.3608 0.7206 0.018 Uiso 1 1 calc R . .
H5B H -0.0849 0.5095 0.6435 0.018 Uiso 1 1 calc R . .
C6 C -0.1554(5) 0.3426(5) 0.5633(3) 0.0124(9) Uani 1 1 d . . .
N2 N -0.3674(4) 0.5372(4) 0.6308(3) 0.0113(7) Uani 1 1 d . . .
H2A H -0.3416 0.6466 0.6176 0.014 Uiso 1 1 calc R . .
C7 C -0.5026(5) 0.4934(5) 0.7216(3) 0.0106(8) Uani 1 1 d . . .
H7A H -0.5822 0.5909 0.7251 0.013 Uiso 1 1 calc R . .
H7B H -0.4343 0.4552 0.7913 0.013 Uiso 1 1 calc R . .
C8 C -0.6244(5) 0.3633(5) 0.7088(3) 0.0133(9) Uani 1 1 d . . .
O7 O -0.6020(4) 0.3136(3) 0.6225(2) 0.0122(6) Uani 1 1 d . . .
O8 O -0.7397(4) 0.3012(3) 0.7810(2) 0.0143(6) Uani 1 1 d . . .
C9 C 0.5644(5) -0.0465(4) 0.5459(3) 0.0112(8) Uani 1 1 d . . .
O9 O 0.5093(4) -0.0599(4) 0.6404(2) 0.0165(7) Uani 1 1 d . . .
O10 O 0.7145(3) -0.1054(3) 0.5163(2) 0.0122(6) Uani 1 1 d . . .
O1W O 0.0427(4) -0.1412(3) 0.6244(2) 0.0159(7) Uani 1 1 d . . .
H1WA H 0.0715 -0.2226 0.6756 0.019 Uiso 1 1 d R . .
H1WB H -0.0739 -0.1497 0.6254 0.019 Uiso 1 1 d R . .
O2W O 0.0184(13) -0.4941(10) 0.8805(8) 0.060(3) Uani 0.50 1 d P . .
O2W' O 0.0964(16) -0.4498(14) 1.0947(7) 0.067(3) Uani 0.50 1 d P . .

loop_
_atom_site_aniso_label
_atom_site_aniso_U_11
_atom_site_aniso_U_22
_atom_site_aniso_U_33
_atom_site_aniso_U_23
_atom_site_aniso_U_13
_atom_site_aniso_U_12
Pr1 0.00464(11) 0.01255(11) 0.00623(11) -0.00217(8) 0.00156(9) -0.00022(9)
Ni1 0.0064(3) 0.0127(3) 0.0070(3) -0.0032(2) 0.0027(3) -0.0014(3)
Ni2 0.0053(3) 0.0128(3) 0.0083(3) -0.0021(3) -0.0005(3) 0.0002(2)
O1 0.0130(13) 0.0273(15) 0.0219(15) -0.0037(12) 0.0126(12) -0.0009(12)
O2 0.0140(13) 0.0171(13) 0.0146(13) -0.0009(11) 0.0063(11) 0.0000(11)
C1 0.021(2) 0.0177(19) 0.030(2) -0.0028(18) 0.0155(18) 0.0041(17)
C2 0.0076(16) 0.022(2) 0.0120(18) -0.0021(15) 0.0006(16) 0.0001(15)
N1 0.0089(14) 0.0165(15) 0.0076(15) -0.0021(12) -0.0005(13) 0.0009(12)
C3 0.023(2) 0.0153(18) 0.013(2) -0.0016(16) -0.0082(17) 0.0006(16)
C4 0.0171(18) 0.0189(18) 0.0065(18) -0.0019(15) 0.0021(16) 0.0003(16)
O3 0.0172(13) 0.0166(13) 0.0111(13) -0.0038(11) -0.0064(11) -0.0006(11)
O4 0.0156(13) 0.0120(12) 0.0137(13) -0.0037(10) -0.0002(11) 0.0001(11)
O5 0.0109(12) 0.0249(14) 0.0125(13) -0.0043(11) -0.0005(11) 0.0085(11)
O6 0.0088(12) 0.0160(12) 0.0073(12) -0.0010(10) -0.0032(10) 0.0041(10)
C5 0.0092(17) 0.0219(19) 0.0155(19) -0.0069(16) 0.0013(16) 0.0002(15)
C6 0.0087(16) 0.0122(17) 0.0131(19) 0.0019(15) 0.0041(16) 0.0001(14)
N2 0.0082(14) 0.0153(15) 0.0105(15) -0.0037(12) -0.0002(13) 0.0006(12)
C7 0.0085(16) 0.0171(17) 0.0056(17) -0.0016(14) -0.0017(15) -0.0006(14)
C8 0.0082(16) 0.0125(17) 0.0170(19) -0.0013(15) 0.0014(16) 0.0033(14)
O7 0.0140(12) 0.0159(12) 0.0070(12) -0.0032(10) 0.0006(11) -0.0024(11)
O8 0.0132(13) 0.0207(13) 0.0080(13) -0.0016(11) 0.0024(11) -0.0029(11)
C9 0.0111(16) 0.0149(16) 0.0091(16) -0.0059(14) 0.0010(14) 0.0004(15)
O9 0.0146(13) 0.0259(14) 0.0063(13) -0.0008(11) 0.0011(11) 0.0064(12)
O10 0.0049(11) 0.0196(13) 0.0115(13) -0.0034(11) -0.0008(11) 0.0035(10)
O1W 0.0148(13) 0.0168(13) 0.0145(14) 0.0001(11) -0.0071(12) -0.0029(11)
O2W 0.052(5) 0.042(4) 0.085(6) -0.021(4) 0.024(5) 0.000(4)
O2W' 0.080(7) 0.097(7) 0.021(4) -0.012(5) -0.007(5) 0.026(6)

loop_
_atom_type_symbol
_atom_type_description
_atom_type_scat_dispersion_real
_atom_type_scat_dispersion_imag
_atom_type_scat_source
C C 0.0033 0.0016 'International Tables Vol C Tables 4.2.6.8 and 6.1.1.4'
H H 0.0000 0.0000 'International Tables Vol C Tables 4.2.6.8 and 6.1.1.4'
N N 0.0061 0.0033 'International Tables Vol C Tables 4.2.6.8 and 6.1.1.4'
O O 0.0106 0.0060 'International Tables Vol C Tables 4.2.6.8 and 6.1.1.4'
Ni Ni 0.3393 1.1124 'International Tables Vol C Tables 4.2.6.8 and 6.1.1.4'
Pr Pr -0.2180 2.8214 'International Tables Vol C Tables 4.2.6.8 and 6.1.1.4'

loop_
_geom_angle_atom_site_label_1
_geom_angle_atom_site_label_2
_geom_angle_atom_site_label_3
_geom_angle
_geom_angle_site_symmetry_1
_geom_angle_site_symmetry_3
_geom_angle_publ_flag
O1 Pr1 O5 77.22(10) . . ?
O1 Pr1 O1W 85.46(11) . . ?
O5 Pr1 O1W 84.99(10) . . ?
O1 Pr1 O9 150.06(9) . . ?
O5 Pr1 O9 131.47(9) . . ?
O1W Pr1 O9 88.62(10) . . ?
O1 Pr1 O7 120.50(10) . 1_655 ?
O5 Pr1 O7 78.50(9) . 1_655 ?
O1W Pr1 O7 144.38(9) . 1_655 ?
O9 Pr1 O7 79.44(9) . 1_655 ?
O1 Pr1 O4 82.70(10) . 1_655 ?
O5 Pr1 O4 148.96(10) . 1_655 ?
O1W Pr1 O4 116.95(9) . 1_655 ?
O9 Pr1 O4 73.95(9) . 1_655 ?
O7 Pr1 O4 91.95(9) 1_655 1_655 ?
O1 Pr1 O10 140.62(9) . 2_656 ?
O5 Pr1 O10 68.71(9) . 2_656 ?
O1W Pr1 O10 72.76(9) . 2_656 ?
O9 Pr1 O10 63.48(8) . 2_656 ?
O7 Pr1 O10 71.87(9) 1_655 2_656 ?
O4 Pr1 O10 136.34(8) 1_655 2_656 ?
O1 Pr1 O3 83.05(9) . 1_655 ?
O5 Pr1 O3 146.80(9) . 1_655 ?
O1W Pr1 O3 66.90(9) . 1_655 ?
O9 Pr1 O3 67.69(9) . 1_655 ?
O7 Pr1 O3 134.70(9) 1_655 1_655 ?
O4 Pr1 O3 50.27(9) 1_655 1_655 ?
O10 Pr1 O3 115.78(9) 2_656 1_655 ?
O1 Pr1 O8 74.86(10) . 1_655 ?
O5 Pr1 O8 85.89(10) . 1_655 ?
O1W Pr1 O8 159.72(9) . 1_655 ?
O9 Pr1 O8 110.89(9) . 1_655 ?
O7 Pr1 O8 49.88(8) 1_655 1_655 ?
O4 Pr1 O8 65.99(9) 1_655 1_655 ?
O10 Pr1 O8 120.20(8) 2_656 1_655 ?
O3 Pr1 O8 114.46(9) 1_655 1_655 ?
O1 Pr1 C4 85.62(10) . 1_655 ?
O5 Pr1 C4 162.75(10) . 1_655 ?
O1W Pr1 C4 92.03(11) . 1_655 ?
O9 Pr1 C4 65.27(10) . 1_655 ?
O7 Pr1 C4 112.41(10) 1_655 1_655 ?
O4 Pr1 C4 25.57(11) 1_655 1_655 ?
O10 Pr1 C4 126.54(10) 2_656 1_655 ?
O3 Pr1 C4 25.15(11) 1_655 1_655 ?
O8 Pr1 C4 91.33(10) 1_655 1_655 ?
O1 Pr1 C8 98.40(11) . 1_655 ?
O5 Pr1 C8 83.62(11) . 1_655 ?
O1W Pr1 C8 166.84(10) . 1_655 ?
O9 Pr1 C8 93.99(10) . 1_655 ?
O7 Pr1 C8 25.32(10) 1_655 1_655 ?
O4 Pr1 C8 76.12(10) 1_655 1_655 ?
O10 Pr1 C8 96.88(10) 2_656 1_655 ?
O3 Pr1 C8 125.93(10) 1_655 1_655 ?
O8 Pr1 C8 24.74(9) 1_655 1_655 ?
C4 Pr1 C8 100.78(11) 1_655 1_655 ?
O2 Ni1 O2 180.0 2_457 . ?
O2 Ni1 N1 95.93(12) 2_457 . ?
O2 Ni1 N1 84.07(12) . . ?
O2 Ni1 N1 84.07(12) 2_457 2_457 ?
O2 Ni1 N1 95.93(12) . 2_457 ?
N1 Ni1 N1 180.00(18) . 2_457 ?
O2 Ni1 O4 91.04(11) 2_457 . ?
O2 Ni1 O4 88.96(11) . . ?
N1 Ni1 O4 80.47(12) . . ?
N1 Ni1 O4 99.53(12) 2_457 . ?
O2 Ni1 O4 88.96(11) 2_457 2_457 ?
O2 Ni1 O4 91.04(11) . 2_457 ?
N1 Ni1 O4 99.53(12) . 2_457 ?
N1 Ni1 O4 80.47(12) 2_457 2_457 ?
O4 Ni1 O4 180.000(1) . 2_457 ?
O6 Ni2 O6 180.0 . 2_466 ?
O6 Ni2 N2 95.95(12) . 2_466 ?
O6 Ni2 N2 84.05(12) 2_466 2_466 ?
O6 Ni2 N2 84.05(12) . . ?
O6 Ni2 N2 95.95(12) 2_466 . ?
N2 Ni2 N2 180.000(1) 2_466 . ?
O6 Ni2 O7 89.58(10) . . ?
O6 Ni2 O7 90.42(10) 2_466 . ?
N2 Ni2 O7 100.06(12) 2_466 . ?
N2 Ni2 O7 79.94(12) . . ?
O6 Ni2 O7 90.42(10) . 2_466 ?
O6 Ni2 O7 89.58(10) 2_466 2_466 ?
N2 Ni2 O7 79.94(12) 2_466 2_466 ?
N2 Ni2 O7 100.06(12) . 2_466 ?
O7 Ni2 O7 180.000(1) . 2_466 ?
C2 O1 Pr1 162.3(3) . . ?
C2 O2 Ni1 113.7(3) . . ?
N1 C1 C2 113.6(3) . . ?
N1 C1 H1A 108.8 . . ?
C2 C1 H1A 108.8 . . ?
N1 C1 H1B 108.8 . . ?
C2 C1 H1B 108.8 . . ?
H1A C1 H1B 107.7 . . ?
O2 C2 O1 124.2(4) . . ?
O2 C2 C1 119.4(3) . . ?
O1 C2 C1 116.4(4) . . ?
C1 N1 C3 114.3(3) . . ?
C1 N1 Ni1 108.5(2) . . ?
C3 N1 Ni1 103.9(2) . . ?
C1 N1 H1C 110.0 . . ?
C3 N1 H1C 110.0 . . ?
Ni1 N1 H1C 110.0 . . ?
N1 C3 C4 111.6(3) . . ?
N1 C3 H3A 109.3 . . ?
C4 C3 H3A 109.3 . . ?
N1 C3 H3B 109.3 . . ?
C4 C3 H3B 109.3 . . ?
H3A C3 H3B 108.0 . . ?
O3 C4 O4 121.8(4) . . ?
O3 C4 C3 120.7(4) . . ?
O4 C4 C3 117.5(4) . . ?
O3 C4 Pr1 63.8(2) . 1_455 ?
O4 C4 Pr1 59.8(2) . 1_455 ?
C3 C4 Pr1 165.5(3) . 1_455 ?
C4 O3 Pr1 91.1(2) . 1_455 ?
C4 O4 Ni1 109.8(2) . . ?
C4 O4 Pr1 94.7(2) . 1_455 ?
Ni1 O4 Pr1 155.29(13) . 1_455 ?
C6 O5 Pr1 151.0(3) . . ?
C6 O6 Ni2 113.2(2) . . ?
N2 C5 C6 113.5(3) . . ?
N2 C5 H5A 108.9 . . ?
C6 C5 H5A 108.9 . . ?
N2 C5 H5B 108.9 . . ?
C6 C5 H5B 108.9 . . ?
H5A C5 H5B 107.7 . . ?
O5 C6 O6 123.4(4) . . ?
O5 C6 C5 116.3(4) . . ?
O6 C6 C5 120.3(3) . . ?
C7 N2 C5 114.2(3) . . ?
C7 N2 Ni2 104.7(2) . . ?
C5 N2 Ni2 108.5(2) . . ?
C7 N2 H2A 109.7 . . ?
C5 N2 H2A 109.7 . . ?
Ni2 N2 H2A 109.7 . . ?
N2 C7 C8 111.4(3) . . ?
N2 C7 H7A 109.4 . . ?
C8 C7 H7A 109.4 . . ?
N2 C7 H7B 109.4 . . ?
C8 C7 H7B 109.4 . . ?
H7A C7 H7B 108.0 . . ?
O8 C8 O7 120.7(4) . . ?
O8 C8 C7 121.4(4) . . ?
O7 C8 C7 117.9(3) . . ?
O8 C8 Pr1 63.7(2) . 1_455 ?
O7 C8 Pr1 57.61(19) . 1_455 ?
C7 C8 Pr1 168.5(3) . 1_455 ?
C8 O7 Ni2 108.1(2) . . ?
C8 O7 Pr1 97.1(2) . 1_455 ?
Ni2 O7 Pr1 150.68(14) . 1_455 ?
C8 O8 Pr1 91.5(2) . 1_455 ?
O9 C9 O10 126.4(4) . . ?
O9 C9 C9 117.7(4) . 2_656 ?
O10 C9 C9 115.8(4) . 2_656 ?
C9 O9 Pr1 122.3(2) . . ?
C9 O10 Pr1 120.6(2) . 2_656 ?
Pr1 O1W H1WA 99.0 . . ?
Pr1 O1W H1WB 125.4 . . ?
H1WA O1W H1WB 99.4 . . ?

loop_
_geom_bond_atom_site_label_1
_geom_bond_atom_site_label_2
_geom_bond_distance
_geom_bond_site_symmetry_2
_geom_bond_publ_flag
Pr1 O1 2.313(3) . ?
Pr1 O5 2.364(3) . ?
Pr1 O1W 2.460(3) . ?
Pr1 O9 2.479(3) . ?
Pr1 O7 2.511(3) 1_655 ?
Pr1 O4 2.512(3) 1_655 ?
Pr1 O10 2.531(3) 2_656 ?
Pr1 O3 2.600(3) 1_655 ?
Pr1 O8 2.647(3) 1_655 ?
Pr1 C4 2.898(4) 1_655 ?
Pr1 C8 2.951(4) 1_655 ?
Ni1 O2 2.011(3) 2_457 ?
Ni1 O2 2.011(3) . ?
Ni1 N1 2.020(3) . ?
Ni1 N1 2.020(3) 2_457 ?
Ni1 O4 2.042(3) . ?
Ni1 O4 2.042(3) 2_457 ?
Ni2 O6 2.032(3) . ?
Ni2 O6 2.032(3) 2_466 ?
Ni2 N2 2.035(3) 2_466 ?
Ni2 N2 2.035(3) . ?
Ni2 O7 2.049(3) . ?
Ni2 O7 2.049(3) 2_466 ?
O1 C2 1.234(5) . ?
O2 C2 1.228(5) . ?
C1 N1 1.449(5) . ?
C1 C2 1.499(6) . ?
C1 H1A 0.9900 . ?
C1 H1B 0.9900 . ?
N1 C3 1.453(5) . ?
N1 H1C 0.9300 . ?
C3 C4 1.488(6) . ?
C3 H3A 0.9900 . ?
C3 H3B 0.9900 . ?
C4 O3 1.232(5) . ?
C4 O4 1.255(5) . ?
C4 Pr1 2.898(4) 1_455 ?
O3 Pr1 2.600(3) 1_455 ?
O4 Pr1 2.512(3) 1_455 ?
O5 C6 1.234(5) . ?
O6 C6 1.243(5) . ?
C5 N2 1.467(5) . ?
C5 C6 1.494(6) . ?
C5 H5A 0.9900 . ?
C5 H5B 0.9900 . ?
N2 C7 1.455(5) . ?
N2 H2A 0.9300 . ?
C7 C8 1.488(6) . ?
C7 H7A 0.9900 . ?
C7 H7B 0.9900 . ?
C8 O8 1.235(5) . ?
C8 O7 1.272(5) . ?
C8 Pr1 2.951(4) 1_455 ?
O7 Pr1 2.511(3) 1_455 ?
O8 Pr1 2.647(3) 1_455 ?
C9 O9 1.222(5) . ?
C9 O10 1.243(5) . ?
C9 C9 1.526(8) 2_656 ?
O10 Pr1 2.531(3) 2_656 ?
O1W H1WA 0.8360 . ?
O1W H1WB 0.8363 . ?
O2W O2W' 0.969(13) 2_547 ?
O2W' O2W 0.969(13) 2_547 ?
